data_4021585
loop_
_publ_author_name
'Yan Zhang'
'Yongqiang Wang'
'Wei-Min Dai'

_publ_contact_author_address 'Hong Kong Uni Sci Tech'
_publ_contact_author_email chdai@ust.hk
_publ_contact_author_fax +852-23581594
_publ_contact_author_name 'Wei-Min Dai'
_publ_contact_author_phone +852-23587365
_publ_section_title
;
 Efficient Remote Axial-to-Central Chirality Transfer in
 Enantioselective SmI~2~-Mediated Reductive Coupling of
 Aldehydes with Crotonates of Atropisomeric 1-Naphthamides
;
_journal_name_full 'Journal of Organic Chemistry'
_journal_page_first 2445
_journal_page_last 2455
_journal_paper_doi 10.1021/jo0526486
_journal_volume 71
_journal_year 2006
_chemical_absolute_configuration 'CHOOSE rm ad rmad syn or unk'
_chemical_formula_moiety 'C35 H41 N O6 '
_chemical_formula_sum 'C35 H41 N O6'
_chemical_formula_weight 571.71
_space_group_IT_number 4
_symmetry_cell_setting monoclinic
_symmetry_space_group_name_Hall 'P 2yb'
_symmetry_space_group_name_H-M 'P 1 21 1'
_audit_creation_date 2005-11-23
_audit_creation_method 'by CrystalStructure 3.7.0'
_cell_angle_alpha 90.0000
_cell_angle_beta 99.019(2)
_cell_angle_gamma 90.0000
_cell_formula_units_Z 2
_cell_length_a 7.9142(6)
_cell_length_b 15.3700(13)
_cell_length_c 13.0993(11)
_cell_measurement_reflns_used 872
_cell_measurement_temperature 100(1)
_cell_measurement_theta_max 20.0245
_cell_measurement_theta_min 2.6504
_cell_volume 1573.7(2)
_computing_cell_refinement PROCESS
_computing_data_collection PROCESS
_computing_data_reduction CrystalStructure
_computing_publication_material 'CrystalStructure 3.7.0'
_computing_structure_refinement CRYSTALS
_computing_structure_solution SIR97
_diffrn_detector_area_resol_mean 10.00
_diffrn_measured_fraction_theta_full 0.994
_diffrn_measured_fraction_theta_max 0.949
_diffrn_measurement_device_type 'Rigaku RAXIS-RAPID'
_diffrn_measurement_method \w
_diffrn_radiation_type 'Mo K\a'
_diffrn_radiation_wavelength 0.71069
_diffrn_reflns_av_R_equivalents 0.045
_diffrn_reflns_limit_h_max 10
_diffrn_reflns_limit_h_min -7
_diffrn_reflns_limit_k_max 17
_diffrn_reflns_limit_k_min -20
_diffrn_reflns_limit_l_max 17
_diffrn_reflns_limit_l_min -17
_diffrn_reflns_number 9822
_diffrn_reflns_theta_full 27.10
_diffrn_reflns_theta_max 28.29
_exptl_absorpt_coefficient_mu 0.082
_exptl_absorpt_correction_type none
_exptl_crystal_colour colorless
_exptl_crystal_density_diffrn 1.206
_exptl_crystal_density_method 'not measured'
_exptl_crystal_description block
_exptl_crystal_F_000 612.00
_exptl_crystal_size_max 0.40
_exptl_crystal_size_mid 0.25
_exptl_crystal_size_min 0.20
_refine_diff_density_max 0.58
_refine_diff_density_min -0.53
_refine_ls_abs_structure_details 'Flack, H. D. (1983), Acta Cryst. A39, 876-881.  3048 Friedel Pairs'
_refine_ls_abs_structure_Flack -0.17(2)
_refine_ls_extinction_method none
_refine_ls_goodness_of_fit_ref 1.003
_refine_ls_hydrogen_treatment refall
_refine_ls_number_parameters 380
_refine_ls_number_reflns 6269
_refine_ls_R_factor_gt 0.0654
_refine_ls_shift/su_max 0.0082
_refine_ls_structure_factor_coef Fsqd
_refine_ls_weighting_details 'w = 1/[0.0001Fo^2^ + 0.8700\s(Fo^2^)]/(4Fo^2^)'
_refine_ls_weighting_scheme calc
_refine_ls_wR_factor_ref 0.1142
_reflns_number_gt 4302
_reflns_number_total 6628
_reflns_threshold_expression F^2^>2.0\s(F^2^)
_cod_data_source_file jo0526486si20051227_023806.cif
_cod_original_sg_symbol_H-M 'P 21'
_cod_original_formula_sum 'C35 H41 N O6 '
_cod_database_code 4021585

loop_
_symmetry_equiv_pos_site_id
_symmetry_equiv_pos_as_xyz
1 +X,+Y,+Z
2 -X,1/2+Y,-Z

loop_
_atom_site_label
_atom_site_type_symbol
_atom_site_fract_x
_atom_site_fract_y
_atom_site_fract_z
_atom_site_U_iso_or_equiv
_atom_site_adp_type
_atom_site_occupancy
_atom_site_symmetry_multiplicity
_atom_site_calc_flag
_atom_site_refinement_flags
O1 O 0.8005(2) 0.15194(18) 0.1786(2) 0.0291(8) Uani 1.00 1 d .
O2 O 0.7648(3) 0.18743(19) -0.0509(2) 0.0325(8) Uani 1.00 1 d .
O3 O 0.8011(2) 0.30741(16) 0.37155(17) 0.0202(7) Uani 1.00 1 d .
O4 O 0.6773(2) 0.19304(18) 0.43995(18) 0.0270(7) Uani 1.00 1 d .
O5 O 0.9289(2) 0.19036(17) 0.60485(17) 0.0209(7) Uani 1.00 1 d .
O6 O 1.1052(3) 0.12291(18) 0.73066(18) 0.0282(8) Uani 1.00 1 d .
N1 N 0.5235(3) 0.1715(2) 0.1040(2) 0.0230(9) Uani 1.00 1 d .
C1 C 0.7284(4) 0.2936(2) 0.1172(2) 0.0203(10) Uani 1.00 1 d .
C2 C 0.7986(4) 0.3245(2) 0.0299(2) 0.0216(10) Uani 1.00 1 d .
C3 C 0.8149(4) 0.2708(2) -0.0583(2) 0.0258(11) Uani 1.00 1 d .
C4 C 0.8794(4) 0.3041(2) -0.1415(2) 0.0327(12) Uani 1.00 1 d .
C5 C 0.9343(4) 0.3922(2) -0.1409(2) 0.0337(13) Uani 1.00 1 d .
C6 C 0.9244(4) 0.4446(2) -0.0591(2) 0.0281(12) Uani 1.00 1 d .
C7 C 0.8540(4) 0.4112(2) 0.0272(2) 0.0215(10) Uani 1.00 1 d .
C8 C 0.8397(4) 0.4665(2) 0.1120(2) 0.0218(10) Uani 1.00 1 d .
C9 C 0.7712(4) 0.4379(2) 0.1941(2) 0.0203(10) Uani 1.00 1 d .
C10 C 0.7157(3) 0.3508(2) 0.1980(2) 0.0177(9) Uani 1.00 1 d .
C11 C 0.6880(4) 0.1989(2) 0.1332(2) 0.0222(10) Uani 1.00 1 d .
C12 C 0.4767(4) 0.0796(2) 0.1192(3) 0.0307(12) Uani 1.00 1 d .
C13 C 0.4930(5) 0.0563(2) 0.2337(2) 0.0424(14) Uani 1.00 1 d .
C14 C 0.5724(5) 0.0160(2) 0.0609(3) 0.0399(14) Uani 1.00 1 d .
C15 C 0.3890(4) 0.2301(2) 0.0501(2) 0.0238(10) Uani 1.00 1 d .
C16 C 0.2302(4) 0.2314(2) 0.1028(2) 0.0358(13) Uani 1.00 1 d .
C17 C 0.3429(4) 0.2086(2) -0.0643(2) 0.0369(12) Uani 1.00 1 d .
C18 C 0.7790(5) 0.1303(2) -0.1359(2) 0.0393(13) Uani 1.00 1 d .
C20 C 0.6501(4) 0.3202(2) 0.2945(2) 0.0200(10) Uani 1.00 1 d .
C21 C 0.5308(4) 0.3853(2) 0.3360(2) 0.0187(10) Uani 1.00 1 d .
C22 C 0.3856(4) 0.4139(2) 0.2720(2) 0.0253(11) Uani 1.00 1 d .
C23 C 0.2706(4) 0.4697(2) 0.3092(2) 0.0295(12) Uani 1.00 1 d .
C24 C 0.3014(5) 0.4967(2) 0.4102(3) 0.0317(13) Uani 1.00 1 d .
C25 C 0.4449(4) 0.4692(2) 0.4748(2) 0.0278(12) Uani 1.00 1 d .
C26 C 0.5601(4) 0.4138(2) 0.4385(2) 0.0241(11) Uani 1.00 1 d .
C30 C 0.7949(4) 0.2427(2) 0.4404(2) 0.0210(10) Uani 1.00 1 d .
C31 C 0.9587(4) 0.2434(2) 0.5168(2) 0.0200(10) Uani 1.00 1 d .
C32 C 1.0241(4) 0.3305(2) 0.5610(2) 0.0232(10) Uani 1.00 1 d .
C33 C 1.2048(4) 0.3049(2) 0.6185(2) 0.0254(11) Uani 1.00 1 d .
C34 C 1.2186(4) 0.2073(2) 0.5962(2) 0.0223(10) Uani 1.00 1 d .
C35 C 1.0867(4) 0.1663(2) 0.6542(2) 0.0218(10) Uani 1.00 1 d .
C36 C 1.1174(4) 0.1983(2) 0.4838(2) 0.0208(10) Uani 1.00 1 d .
C37 C 1.1959(4) 0.2482(2) 0.4018(2) 0.0302(11) Uani 1.00 1 d .
C38 C 1.0857(4) 0.1050(2) 0.4478(2) 0.0307(12) Uani 1.00 1 d .
C39 C 1.3942(4) 0.1678(2) 0.6216(2) 0.0319(12) Uani 1.00 1 d .
H4 H 0.8875 0.2691 -0.1984 0.040 Uiso 1.00 1 c R
H5 H 0.9784 0.4137 -0.1977 0.041 Uiso 1.00 1 c R
H6 H 0.9613 0.5020 -0.0597 0.034 Uiso 1.00 1 c R
H8 H 0.8780 0.5236 0.1112 0.026 Uiso 1.00 1 c R
H9 H 0.7600 0.4758 0.2479 0.024 Uiso 1.00 1 c R
H12 H 0.3613 0.0742 0.0923 0.036 Uiso 1.00 1 c R
H15 H 0.4341 0.2861 0.0541 0.028 Uiso 1.00 1 c R
H20 H 0.5936 0.2674 0.2810 0.023 Uiso 1.00 1 c R
H22 H 0.3660 0.3968 0.2031 0.031 Uiso 1.00 1 c R
H23 H 0.1725 0.4881 0.2660 0.036 Uiso 1.00 1 c R
H24 H 0.2241 0.5335 0.4353 0.040 Uiso 1.00 1 c R
H25 H 0.4650 0.4884 0.5430 0.035 Uiso 1.00 1 c R
H26 H 0.6571 0.3957 0.4828 0.029 Uiso 1.00 1 c R
H331 H 1.2940 0.3373 0.5922 0.030 Uiso 1.00 1 c R
H332 H 1.2132 0.3147 0.6923 0.030 Uiso 1.00 1 c R
H321 H 1.0320 0.3729 0.5071 0.028 Uiso 1.00 1 c R
H322 H 0.9523 0.3533 0.6084 0.028 Uiso 1.00 1 c R
H392 H 1.4672 0.1913 0.5764 0.038 Uiso 1.00 1 c R
H372 H 1.2954 0.2182 0.3866 0.037 Uiso 1.00 1 c R
H383 H 1.0679 0.0695 0.5054 0.038 Uiso 1.00 1 c R
H373 H 1.1136 0.2532 0.3399 0.037 Uiso 1.00 1 c R
H371 H 1.2278 0.3052 0.4279 0.037 Uiso 1.00 1 c R
H382 H 0.9856 0.1031 0.3959 0.038 Uiso 1.00 1 c R
H381 H 1.1823 0.0835 0.4193 0.038 Uiso 1.00 1 c R
H393 H 1.4419 0.1803 0.6920 0.039 Uiso 1.00 1 c R
H391 H 1.3851 0.1059 0.6121 0.039 Uiso 1.00 1 c R
H181 H 0.8969 0.1267 -0.1448 0.047 Uiso 1.00 1 c R
H143 H 0.5313 -0.0419 0.0693 0.047 Uiso 1.00 1 c R
H131 H 0.4258 0.0056 0.2424 0.051 Uiso 1.00 1 c R
H172 H 0.3192 0.1475 -0.0722 0.043 Uiso 1.00 1 c R
H161 H 0.1605 0.1813 0.0827 0.043 Uiso 1.00 1 c R
H133 H 0.6109 0.0449 0.2606 0.051 Uiso 1.00 1 c R
H132 H 0.4531 0.1044 0.2702 0.051 Uiso 1.00 1 c R
H142 H 0.5531 0.0312 -0.0111 0.047 Uiso 1.00 1 c R
H141 H 0.6926 0.0187 0.0868 0.047 Uiso 1.00 1 c R
H163 H 0.2649 0.2311 0.1764 0.043 Uiso 1.00 1 c R
H162 H 0.1657 0.2833 0.0828 0.043 Uiso 1.00 1 c R
H173 H 0.2435 0.2412 -0.0935 0.043 Uiso 1.00 1 c R
H171 H 0.4369 0.2234 -0.0992 0.043 Uiso 1.00 1 c R
H183 H 0.7384 0.0734 -0.1215 0.047 Uiso 1.00 1 c R
H182 H 0.7122 0.1525 -0.1980 0.047 Uiso 1.00 1 c R

loop_
_atom_site_aniso_label
_atom_site_aniso_U_11
_atom_site_aniso_U_22
_atom_site_aniso_U_33
_atom_site_aniso_U_12
_atom_site_aniso_U_13
_atom_site_aniso_U_23
O1 0.0194(13) 0.0276(18) 0.0378(16) 0.0050(12) -0.0034(12) -0.0023(12)
O2 0.0332(15) 0.034(2) 0.0327(15) -0.0043(13) 0.0130(12) -0.0180(14)
O3 0.0194(13) 0.0228(16) 0.0188(12) -0.0013(11) 0.0040(10) 0.0008(11)
O4 0.0226(14) 0.0283(17) 0.0307(14) -0.0048(12) 0.0062(11) 0.0017(13)
O5 0.0200(13) 0.0240(16) 0.0197(13) 0.0005(11) 0.0063(10) 0.0067(11)
O6 0.0333(15) 0.0329(18) 0.0205(14) 0.0042(12) 0.0104(11) 0.0095(13)
N1 0.0204(16) 0.023(2) 0.0258(17) -0.0021(13) 0.0026(13) -0.0041(14)
C1 0.0114(17) 0.027(2) 0.0210(19) 0.0003(15) -0.0026(14) -0.0013(17)
C2 0.0127(17) 0.031(2) 0.0215(19) 0.0063(15) 0.0025(14) -0.0039(16)
C3 0.0158(19) 0.033(2) 0.028(2) 0.0060(17) 0.0013(16) -0.0069(18)
C4 0.029(2) 0.048(3) 0.022(2) 0.015(2) 0.0070(17) -0.007(2)
C5 0.034(2) 0.044(3) 0.026(2) 0.009(2) 0.0141(18) 0.006(2)
C6 0.022(2) 0.035(2) 0.029(2) 0.0055(17) 0.0085(17) 0.0047(18)
C7 0.0170(19) 0.027(2) 0.0204(19) 0.0048(16) 0.0035(15) 0.0052(17)
C8 0.0162(19) 0.022(2) 0.027(2) -0.0007(16) 0.0029(16) 0.0030(17)
C9 0.0163(18) 0.026(2) 0.0187(19) -0.0008(15) 0.0031(15) -0.0069(16)
C10 0.0073(17) 0.025(2) 0.0203(19) -0.0012(15) -0.0003(14) -0.0036(16)
C11 0.023(2) 0.023(2) 0.0209(18) -0.0012(17) 0.0059(15) -0.0058(16)
C12 0.021(2) 0.033(2) 0.036(2) -0.0045(18) 0.0004(18) -0.0059(19)
C13 0.055(3) 0.034(3) 0.038(2) -0.010(2) 0.006(2) 0.002(2)
C14 0.040(2) 0.030(3) 0.048(2) -0.002(2) 0.001(2) -0.013(2)
C15 0.0193(19) 0.027(2) 0.024(2) 0.0002(16) -0.0010(15) -0.0020(17)
C16 0.022(2) 0.044(3) 0.041(2) 0.0025(19) 0.0058(18) -0.000(2)
C17 0.028(2) 0.045(3) 0.035(2) 0.004(2) -0.0038(18) -0.007(2)
C18 0.039(2) 0.040(3) 0.039(2) 0.006(2) 0.006(2) -0.020(2)
C20 0.0192(18) 0.017(2) 0.0223(19) -0.0000(15) -0.0007(15) 0.0017(16)
C21 0.0158(18) 0.021(2) 0.0206(18) -0.0062(15) 0.0082(15) 0.0016(16)
C22 0.022(2) 0.030(2) 0.026(2) -0.0010(17) 0.0099(17) 0.0026(18)
C23 0.019(2) 0.036(2) 0.034(2) 0.0034(18) 0.0061(18) 0.015(2)
C24 0.030(2) 0.024(2) 0.047(2) 0.0020(18) 0.024(2) 0.006(2)
C25 0.034(2) 0.024(2) 0.029(2) -0.0034(18) 0.0151(19) -0.0036(18)
C26 0.022(2) 0.026(2) 0.024(2) 0.0014(16) 0.0027(16) 0.0005(17)
C30 0.0213(19) 0.022(2) 0.0218(19) 0.0021(16) 0.0090(15) -0.0009(17)
C31 0.0202(19) 0.023(2) 0.0187(18) 0.0025(16) 0.0097(14) 0.0017(16)
C32 0.027(2) 0.022(2) 0.0203(19) 0.0026(16) 0.0035(16) 0.0017(16)
C33 0.027(2) 0.029(2) 0.0197(19) -0.0053(18) 0.0010(16) 0.0032(17)
C34 0.0193(18) 0.031(2) 0.0171(18) 0.0004(16) 0.0036(14) 0.0044(16)
C35 0.026(2) 0.019(2) 0.022(2) 0.0009(16) 0.0100(16) -0.0038(17)
C36 0.0176(17) 0.025(2) 0.0211(18) -0.0010(16) 0.0072(15) 0.0032(17)
C37 0.024(2) 0.043(3) 0.025(2) -0.0029(19) 0.0102(16) 0.0025(19)
C38 0.029(2) 0.035(2) 0.031(2) 0.0047(18) 0.0142(18) 0.0006(19)
C39 0.024(2) 0.042(3) 0.030(2) 0.0082(19) 0.0068(17) 0.008(2)

loop_
_atom_type_symbol
_atom_type_description
_atom_type_scat_dispersion_real
_atom_type_scat_dispersion_imag
_atom_type_scat_source
C C 0.003 0.002
;
International Tables for Crystallography
(1992, Vol. C, Tables 4.2.6.8 and 6.1.1.4)
;
H H 0.000 0.000
;
International Tables for Crystallography
(1992, Vol. C, Table 6.1.1.4)
;
N N 0.006 0.003
;
International Tables for Crystallography
(1992, Vol. C, Tables 4.2.6.8 and 6.1.1.4)
;
O O 0.011 0.006
;
International Tables for Crystallography
(1992, Vol. C, Tables 4.2.6.8 and 6.1.1.4)
;

loop_
_geom_angle_atom_site_label_1
_geom_angle_atom_site_label_2
_geom_angle_atom_site_label_3
_geom_angle
C3 O2 C18 117.7(3)
C20 O3 C30 116.9(2)
C31 O5 C35 106.0(2)
C11 N1 C12 120.3(2)
C11 N1 C15 121.8(3)
C12 N1 C15 117.8(2)
C2 C1 C10 118.8(3)
C2 C1 C11 123.2(3)
C10 C1 C11 117.5(3)
C1 C2 C3 123.0(3)
C1 C2 C7 119.8(3)
C3 C2 C7 117.1(3)
O2 C3 C2 114.9(3)
O2 C3 C4 124.2(3)
C2 C3 C4 120.9(3)
C3 C4 C5 120.2(3)
C4 C5 C6 121.0(3)
C5 C6 C7 119.4(3)
C2 C7 C6 121.4(3)
C2 C7 C8 119.1(3)
C6 C7 C8 119.6(3)
C7 C8 C9 121.4(3)
C8 C9 C10 120.2(3)
C1 C10 C9 120.7(3)
C1 C10 C20 120.9(3)
C9 C10 C20 118.3(3)
O1 C11 N1 122.9(3)
O1 C11 C1 118.8(3)
N1 C11 C1 118.1(3)
N1 C12 C13 111.8(3)
N1 C12 C14 113.1(3)
C13 C12 C14 111.9(3)
N1 C15 C16 111.9(2)
N1 C15 C17 112.3(3)
C16 C15 C17 111.1(2)
O3 C20 C10 105.7(2)
O3 C20 C21 109.1(2)
C10 C20 C21 113.9(2)
C20 C21 C22 119.4(3)
C20 C21 C26 121.8(2)
C22 C21 C26 118.7(3)
C21 C22 C23 120.7(3)
C22 C23 C24 119.8(3)
C23 C24 C25 120.4(3)
C24 C25 C26 120.2(3)
C21 C26 C25 120.3(3)
O3 C30 O4 125.0(2)
O3 C30 C31 108.7(2)
O4 C30 C31 126.3(3)
O5 C31 C30 107.0(2)
O5 C31 C32 106.2(2)
O5 C31 C36 102.0(2)
C30 C31 C32 117.8(3)
C30 C31 C36 117.4(2)
C32 C31 C36 104.9(2)
C31 C32 C33 101.2(2)
C32 C33 C34 104.0(2)
C33 C34 C35 103.6(2)
C33 C34 C36 102.9(2)
C33 C34 C39 116.3(2)
C35 C34 C36 98.2(2)
C35 C34 C39 113.9(3)
C36 C34 C39 119.3(3)
O5 C35 O6 122.2(3)
O5 C35 C34 107.5(2)
O6 C35 C34 130.3(3)
C31 C36 C34 90.9(2)
C31 C36 C37 114.1(3)
C31 C36 C38 114.0(2)
C34 C36 C37 114.3(2)
C34 C36 C38 114.2(2)
C37 C36 C38 108.7(3)
C3 C4 H4 120.1
C5 C4 H4 119.7
C4 C5 H5 119.1
C6 C5 H5 119.9
C5 C6 H6 120.1
C7 C6 H6 120.5
C7 C8 H8 119.4
C9 C8 H8 119.2
C8 C9 H9 119.8
C10 C9 H9 120.0
N1 C12 H12 106.6
C13 C12 H12 106.1
C14 C12 H12 106.9
C12 C13 H131 110.1
C12 C13 H133 109.3
C12 C13 H132 109.0
H131 C13 H133 109.5
H131 C13 H132 109.5
H133 C13 H132 109.5
C12 C14 H143 109.6
C12 C14 H142 108.9
C12 C14 H141 109.9
H143 C14 H142 109.5
H143 C14 H141 109.5
H142 C14 H141 109.5
N1 C15 H15 107.1
C16 C15 H15 107.4
C17 C15 H15 106.7
C15 C16 H161 110.1
C15 C16 H163 109.1
C15 C16 H162 109.1
H161 C16 H163 109.5
H161 C16 H162 109.5
H163 C16 H162 109.5
C15 C17 H172 109.4
C15 C17 H173 109.5
C15 C17 H171 109.5
H172 C17 H173 109.5
H172 C17 H171 109.5
H173 C17 H171 109.5
O2 C18 H181 109.0
O2 C18 H183 109.5
O2 C18 H182 109.9
H181 C18 H183 109.5
H181 C18 H182 109.5
H183 C18 H182 109.5
O3 C20 H20 109.4
C10 C20 H20 109.3
C21 C20 H20 109.4
C21 C22 H22 119.7
C23 C22 H22 119.6
C22 C23 H23 120.3
C24 C23 H23 119.9
C23 C24 H24 119.9
C25 C24 H24 119.7
C24 C25 H25 119.7
C26 C25 H25 120.1
C21 C26 H26 120.2
C25 C26 H26 119.6
C31 C32 H321 111.8
C31 C32 H322 111.4
C33 C32 H321 111.2
C33 C32 H322 111.6
H321 C32 H322 109.5
C32 C33 H331 111.2
C32 C33 H332 110.8
C34 C33 H331 110.9
C34 C33 H332 110.3
H331 C33 H332 109.5
C36 C37 H372 110.0
C36 C37 H373 109.7
C36 C37 H371 108.7
H372 C37 H373 109.5
H372 C37 H371 109.5
H373 C37 H371 109.5
C36 C38 H383 109.3
C36 C38 H382 109.0
C36 C38 H381 110.1
H383 C38 H382 109.5
H383 C38 H381 109.5
H382 C38 H381 109.5
C34 C39 H392 109.6
C34 C39 H393 110.0
C34 C39 H391 108.8
H392 C39 H393 109.5
H392 C39 H391 109.5
H393 C39 H391 109.5

loop_
_geom_bond_atom_site_label_1
_geom_bond_atom_site_label_2
_geom_bond_distance
O1 C11 1.225(4)
O2 C3 1.349(5)
O2 C18 1.437(4)
O3 C20 1.452(3)
O3 C30 1.349(4)
O4 C30 1.203(4)
O5 C31 1.461(4)
O5 C35 1.363(3)
O6 C35 1.194(4)
N1 C11 1.365(4)
N1 C12 1.481(5)
N1 C15 1.486(4)
C1 C2 1.430(5)
C1 C10 1.391(5)
C1 C11 1.512(5)
C2 C3 1.442(5)
C2 C7 1.405(5)
C3 C4 1.373(5)
C4 C5 1.422(6)
C5 C6 1.353(5)
C6 C7 1.432(5)
C7 C8 1.416(5)
C8 C9 1.351(5)
C9 C10 1.413(5)
C10 C20 1.514(5)
C12 C13 1.527(5)
C12 C14 1.514(6)
C15 C16 1.526(5)
C15 C17 1.523(4)
C20 C21 1.532(5)
C21 C22 1.383(4)
C21 C26 1.396(5)
C22 C23 1.393(5)
C23 C24 1.371(5)
C24 C25 1.373(5)
C25 C26 1.385(5)
C30 C31 1.508(4)
C31 C32 1.517(5)
C31 C36 1.554(5)
C32 C33 1.559(4)
C33 C34 1.534(5)
C34 C35 1.521(5)
C34 C36 1.568(4)
C34 C39 1.506(4)
C36 C37 1.528(5)
C36 C38 1.518(5)
C4 H4 0.930
C5 H5 0.930
C6 H6 0.930
C8 H8 0.930
C9 H9 0.930
C12 H12 0.930
C13 H131 0.960
C13 H133 0.960
C13 H132 0.960
C14 H143 0.960
C14 H142 0.960
C14 H141 0.960
C15 H15 0.930
C16 H161 0.960
C16 H163 0.960
C16 H162 0.960
C17 H172 0.960
C17 H173 0.960
C17 H171 0.960
C18 H181 0.960
C18 H183 0.960
C18 H182 0.960
C20 H20 0.930
C22 H22 0.930
C23 H23 0.930
C24 H24 0.930
C25 H25 0.930
C26 H26 0.930
C32 H321 0.970
C32 H322 0.970
C33 H331 0.970
C33 H332 0.970
C37 H372 0.960
C37 H373 0.960
C37 H371 0.960
C38 H383 0.960
C38 H382 0.960
C38 H381 0.960
C39 H392 0.960
C39 H393 0.960
C39 H391 0.960

loop_
_geom_contact_atom_site_label_1
_geom_contact_atom_site_label_2
_geom_contact_distance
_geom_contact_site_symmetry_2
O4 C24 3.590(4) 64602
O4 C39 3.535(4) 45501
O5 C24 3.480(4) 64602
O6 C8 3.153(4) 74602
O6 C9 3.116(4) 74602
O6 C17 3.302(4) 65601
O6 C18 3.339(4) 55601
C8 O6 3.153(4) 75602
C9 O6 3.116(4) 75602
C17 O6 3.302(4) 45401
C18 O6 3.339(4) 55401
C18 C23 3.334(5) 64502
C21 C37 3.595(5) 45501
C22 C37 3.526(5) 45501
C23 C18 3.334(5) 65502
C24 O4 3.590(4) 65602
C24 O5 3.480(4) 65602
C37 C21 3.595(5) 65501
C37 C22 3.526(5) 65501
C39 O4 3.535(4) 65501
O1 H6 3.495 74502
O1 H161 3.320 65501
O2 H161 3.341 65501
O4 H24 2.982 64602
O4 H25 3.361 64602
O4 H392 2.625 45501
O4 H372 3.019 45501
O5 H4 2.912 55601
O5 H24 2.712 64602
O5 H181 3.469 55601
O5 H182 3.368 55601
O6 H4 3.063 55601
O6 H8 2.560 74602
O6 H9 2.496 74602
O6 H23 3.026 64602
O6 H24 3.411 64602
O6 H181 2.495 55601
O6 H172 2.882 65601
O6 H173 3.003 65601
O6 H171 3.523 65601
O6 H182 3.415 55601
C1 H162 3.563 65501
C2 H143 3.414 65502
C2 H161 3.593 65501
C2 H162 2.949 65501
C3 H161 3.347 65501
C3 H162 3.091 65501
C3 H173 3.524 65501
C4 H322 3.498 55401
C4 H162 3.433 65501
C4 H173 3.011 65501
C5 H332 3.546 55401
C5 H322 3.363 55401
C5 H131 3.426 65502
C5 H141 3.513 75502
C5 H173 3.360 65501
C6 H12 2.993 65502
C6 H143 3.594 65502
C6 H131 3.498 65502
C6 H141 3.310 75502
C6 H162 3.484 65501
C7 H12 3.285 65502
C7 H143 3.195 65502
C7 H162 3.150 65501
C8 H12 3.331 65502
C8 H23 3.075 65501
C8 H181 3.212 75502
C8 H143 3.477 65502
C8 H172 3.064 65502
C8 H142 3.333 65502
C9 H23 3.261 65501
C9 H142 3.529 65502
C13 H25 3.075 64602
C16 H373 3.393 45501
C17 H8 3.344 64502
C17 H332 3.586 45401
C17 H393 3.433 45401
C18 H8 3.144 74502
C18 H23 2.834 64502
C18 H393 3.302 45401
C20 H372 3.586 45501
C21 H372 3.300 45501
C21 H371 3.102 45501
C21 H391 3.502 75602
C22 H372 3.485 45501
C22 H373 3.482 45501
C22 H371 3.053 45501
C22 H183 3.203 65502
C23 H373 3.596 45501
C23 H371 3.015 45501
C23 H391 3.463 75602
C23 H181 3.365 65502
C23 H183 2.922 65502
C23 H182 3.177 65502
C24 H331 3.426 45501
C24 H321 3.261 45501
C24 H392 3.497 75602
C24 H383 3.468 65602
C24 H371 3.017 45501
C24 H391 3.047 75602
C25 H331 2.911 45501
C25 H392 3.568 75602
C25 H371 3.058 45501
C25 H381 3.527 75602
C25 H391 2.829 75602
C26 H331 3.348 45501
C26 H371 3.100 45501
C26 H391 3.071 75602
C30 H392 3.459 45501
C32 H5 3.480 55601
C35 H4 3.109 55601
C35 H9 3.347 74602
C35 H24 3.269 64602
C35 H181 3.286 55601
C35 H173 3.536 65601
C37 H163 3.097 65501
C38 H24 3.278 64602
C39 H182 3.180 65601
H4 O5 2.912 55401
H4 O6 3.063 55401
H4 C35 3.109 55401
H4 H332 3.216 55401
H4 H322 2.958 55401
H4 H173 2.966 65501
H5 C32 3.480 55401
H5 H332 2.947 55401
H5 H322 2.682 55401
H5 H131 3.462 65502
H5 H141 3.210 75502
H5 H173 3.521 65501
H6 O1 3.495 75502
H6 H12 2.755 65502
H6 H181 3.341 75502
H6 H131 3.580 65502
H6 H161 2.919 65502
H6 H141 2.828 75502
H6 H183 3.273 75502
H8 O6 2.560 75602
H8 C17 3.344 65502
H8 C18 3.144 75502
H8 H12 3.116 65502
H8 H23 2.892 65501
H8 H181 2.373 75502
H8 H172 2.464 65502
H8 H161 3.489 65502
H8 H142 3.459 65502
H8 H173 3.477 65502
H8 H183 3.113 75502
H9 O6 2.496 75602
H9 C35 3.347 75602
H9 H23 3.241 65501
H9 H391 3.056 75602
H9 H172 3.492 65502
H12 C6 2.993 64502
H12 C7 3.285 64502
H12 C8 3.331 64502
H12 H6 2.755 64502
H12 H8 3.116 64502
H15 H143 3.133 65502
H20 H372 3.013 45501
H22 H371 3.587 45501
H22 H142 3.392 65502
H22 H183 2.987 65502
H23 O6 3.026 65602
H23 C8 3.075 45501
H23 C9 3.261 45501
H23 C18 2.834 65502
H23 H8 2.892 45501
H23 H9 3.241 45501
H23 H371 3.508 45501
H23 H181 2.661 65502
H23 H183 2.493 65502
H23 H182 2.874 65502
H24 O4 2.982 65602
H24 O5 2.712 65602
H24 O6 3.411 65602
H24 C35 3.269 65602
H24 C38 3.278 65602
H24 H321 3.121 45501
H24 H392 3.462 75602
H24 H383 2.610 65602
H24 H371 3.511 45501
H24 H382 3.153 65602
H24 H391 3.434 75602
H25 O4 3.361 65602
H25 C13 3.075 65602
H25 H331 2.813 45501
H25 H392 3.567 75602
H25 H371 3.582 45501
H25 H381 3.122 75602
H25 H391 3.091 75602
H25 H131 2.822 65602
H25 H133 2.867 65602
H25 H132 3.015 65602
H26 H331 3.523 45501
H26 H383 3.434 75602
H26 H381 3.330 75602
H26 H391 3.460 75602
H331 C24 3.426 65501
H331 C25 2.911 65501
H331 C26 3.348 65501
H331 H25 2.813 65501
H331 H26 3.523 65501
H332 C5 3.546 55601
H332 C17 3.586 65601
H332 H4 3.216 55601
H332 H5 2.947 55601
H332 H173 2.999 65601
H332 H171 3.324 65601
H321 C24 3.261 65501
H321 H24 3.121 65501
H321 H383 3.121 75602
H322 C4 3.498 55601
H322 C5 3.363 55601
H322 H4 2.958 55601
H322 H5 2.682 55601
H392 O4 2.625 65501
H392 C24 3.497 74602
H392 C25 3.568 74602
H392 C30 3.459 65501
H392 H24 3.462 74602
H392 H25 3.567 74602
H392 H182 3.325 65601
H372 O4 3.019 65501
H372 C20 3.586 65501
H372 C21 3.300 65501
H372 C22 3.485 65501
H372 H20 3.013 65501
H372 H132 2.746 65501
H372 H163 2.733 65501
H383 C24 3.468 64602
H383 H24 2.610 64602
H383 H26 3.434 74602
H383 H321 3.121 74602
H373 C16 3.393 65501
H373 C22 3.482 65501
H373 C23 3.596 65501
H373 H163 2.635 65501
H373 H162 3.488 65501
H371 C21 3.102 65501
H371 C22 3.053 65501
H371 C23 3.015 65501
H371 C24 3.017 65501
H371 C25 3.058 65501
H371 C26 3.100 65501
H371 H22 3.587 65501
H371 H23 3.508 65501
H371 H24 3.511 65501
H371 H25 3.582 65501
H371 H163 3.542 65501
H382 H24 3.153 64602
H381 C25 3.527 74602
H381 H25 3.122 74602
H381 H26 3.330 74602
H381 H131 3.453 65501
H381 H132 3.135 65501
H393 C17 3.433 65601
H393 C18 3.302 65601
H393 H172 3.417 65601
H393 H173 3.552 65601
H393 H171 2.821 65601
H393 H183 3.518 65601
H393 H182 2.423 65601
H391 C21 3.502 74602
H391 C23 3.463 74602
H391 C24 3.047 74602
H391 C25 2.829 74602
H391 C26 3.071 74602
H391 H9 3.056 74602
H391 H24 3.434 74602
H391 H25 3.091 74602
H391 H26 3.460 74602
H391 H182 3.375 65601
H181 O5 3.469 55401
H181 O6 2.495 55401
H181 C8 3.212 74502
H181 C23 3.365 64502
H181 C35 3.286 55401
H181 H6 3.341 74502
H181 H8 2.373 74502
H181 H23 2.661 64502
H181 H172 3.344 65501
H181 H161 3.463 65501
H181 H173 3.240 65501
H143 C2 3.414 64502
H143 C6 3.594 64502
H143 C7 3.195 64502
H143 C8 3.477 64502
H143 H15 3.133 64502
H131 C5 3.426 64502
H131 C6 3.498 64502
H131 H5 3.462 64502
H131 H6 3.580 64502
H131 H25 2.822 64602
H131 H381 3.453 45501
H172 O6 2.882 45401
H172 C8 3.064 64502
H172 H8 2.464 64502
H172 H9 3.492 64502
H172 H393 3.417 45401
H172 H181 3.344 45501
H161 O1 3.320 45501
H161 O2 3.341 45501
H161 C2 3.593 45501
H161 C3 3.347 45501
H161 H6 2.919 64502
H161 H8 3.489 64502
H161 H181 3.463 45501
H133 H25 2.867 64602
H132 H25 3.015 64602
H132 H372 2.746 45501
H132 H381 3.135 45501
H142 C8 3.333 64502
H142 C9 3.529 64502
H142 H8 3.459 64502
H142 H22 3.392 64502
H141 C5 3.513 74502
H141 C6 3.310 74502
H141 H5 3.210 74502
H141 H6 2.828 74502
H163 C37 3.097 45501
H163 H372 2.733 45501
H163 H373 2.635 45501
H163 H371 3.542 45501
H162 C1 3.563 45501
H162 C2 2.949 45501
H162 C3 3.091 45501
H162 C4 3.433 45501
H162 C6 3.484 45501
H162 C7 3.150 45501
H162 H373 3.488 45501
H173 O6 3.003 45401
H173 C3 3.524 45501
H173 C4 3.011 45501
H173 C5 3.360 45501
H173 C35 3.536 45401
H173 H4 2.966 45501
H173 H5 3.521 45501
H173 H8 3.477 64502
H173 H332 2.999 45401
H173 H393 3.552 45401
H173 H181 3.240 45501
H171 O6 3.523 45401
H171 H332 3.324 45401
H171 H393 2.821 45401
H183 C22 3.203 64502
H183 C23 2.922 64502
H183 H6 3.273 74502
H183 H8 3.113 74502
H183 H22 2.987 64502
H183 H23 2.493 64502
H183 H393 3.518 45401
H182 O5 3.368 55401
H182 O6 3.415 55401
H182 C23 3.177 64502
H182 C39 3.180 45401
H182 H23 2.874 64502
H182 H392 3.325 45401
H182 H393 2.423 45401
H182 H391 3.375 45401

loop_
_geom_torsion_atom_site_label_1
_geom_torsion_atom_site_label_2
_geom_torsion_atom_site_label_3
_geom_torsion_atom_site_label_4
_geom_torsion
C18 O2 C3 C2 -179.6(2)
C18 O2 C3 C4 -0.5(4)
C20 O3 C30 O4 3.3(5)
C20 O3 C30 C31 -176.8(2)
C30 O3 C20 C10 -146.7(2)
C30 O3 C20 C21 90.4(3)
C31 O5 C35 O6 179.1(3)
C31 O5 C35 C34 1.2(3)
C35 O5 C31 C30 159.2(2)
C35 O5 C31 C32 -74.2(3)
C35 O5 C31 C36 35.4(3)
C11 N1 C12 C13 66.5(4)
C11 N1 C12 C14 -60.8(4)
C12 N1 C11 O1 -4.9(5)
C12 N1 C11 C1 -179.2(3)
C11 N1 C15 C16 -128.5(3)
C11 N1 C15 C17 105.8(3)
C15 N1 C11 O1 179.2(3)
C15 N1 C11 C1 4.9(4)
C12 N1 C15 C16 55.6(4)
C12 N1 C15 C17 -70.1(4)
C15 N1 C12 C13 -117.5(3)
C15 N1 C12 C14 115.2(3)
C2 C1 C10 C9 -0.1(3)
C2 C1 C10 C20 -177.1(2)
C10 C1 C2 C3 -179.1(3)
C10 C1 C2 C7 0.3(4)
C2 C1 C11 O1 88.2(4)
C2 C1 C11 N1 -97.3(4)
C11 C1 C2 C3 9.1(4)
C11 C1 C2 C7 -171.4(2)
C10 C1 C11 O1 -83.7(4)
C10 C1 C11 N1 90.8(3)
C11 C1 C10 C9 172.2(2)
C11 C1 C10 C20 -4.8(4)
C1 C2 C3 O2 -2.4(4)
C1 C2 C3 C4 178.4(3)
C1 C2 C7 C6 -179.8(3)
C1 C2 C7 C8 0.3(4)
C3 C2 C7 C6 -0.3(4)
C3 C2 C7 C8 179.7(2)
C7 C2 C3 O2 178.1(2)
C7 C2 C3 C4 -1.0(4)
O2 C3 C4 C5 -177.9(3)
C2 C3 C4 C5 1.2(5)
C3 C4 C5 C6 0.1(4)
C4 C5 C6 C7 -1.4(5)
C5 C6 C7 C2 1.5(5)
C5 C6 C7 C8 -178.5(3)
C2 C7 C8 C9 -1.2(4)
C6 C7 C8 C9 178.8(3)
C7 C8 C9 C10 1.5(4)
C8 C9 C10 C1 -0.8(4)
C8 C9 C10 C20 176.2(2)
C1 C10 C20 O3 100.8(3)
C1 C10 C20 C21 -139.5(3)
C9 C10 C20 O3 -76.3(3)
C9 C10 C20 C21 43.5(3)
O3 C20 C21 C22 174.0(3)
O3 C20 C21 C26 -8.9(4)
C10 C20 C21 C22 56.2(4)
C10 C20 C21 C26 -126.7(3)
C20 C21 C22 C23 176.8(3)
C20 C21 C26 C25 -176.6(3)
C22 C21 C26 C25 0.5(5)
C26 C21 C22 C23 -0.4(5)
C21 C22 C23 C24 0.1(4)
C22 C23 C24 C25 0.0(5)
C23 C24 C25 C26 0.1(4)
C24 C25 C26 C21 -0.4(6)
O3 C30 C31 O5 164.5(2)
O3 C30 C31 C32 45.2(4)
O3 C30 C31 C36 -81.7(3)
O4 C30 C31 O5 -15.6(5)
O4 C30 C31 C32 -134.9(3)
O4 C30 C31 C36 98.2(4)
O5 C31 C32 C33 69.7(3)
O5 C31 C36 C34 -54.1(2)
O5 C31 C36 C37 -171.3(2)
O5 C31 C36 C38 63.0(3)
C30 C31 C32 C33 -170.6(3)
C30 C31 C36 C34 -170.6(3)
C30 C31 C36 C37 72.2(4)
C30 C31 C36 C38 -53.5(4)
C32 C31 C36 C34 56.5(3)
C32 C31 C36 C37 -60.8(3)
C32 C31 C36 C38 173.6(2)
C36 C31 C32 C33 -37.9(3)
C31 C32 C33 C34 1.6(3)
C32 C33 C34 C35 -67.5(3)
C32 C33 C34 C36 34.4(3)
C32 C33 C34 C39 166.8(2)
C33 C34 C35 O5 69.0(3)
C33 C34 C35 O6 -108.7(4)
C33 C34 C36 C31 -53.7(3)
C33 C34 C36 C37 63.3(3)
C33 C34 C36 C38 -170.6(2)
C35 C34 C36 C31 52.3(3)
C35 C34 C36 C37 169.3(3)
C35 C34 C36 C38 -64.6(3)
C36 C34 C35 O5 -36.5(3)
C36 C34 C35 O6 145.8(4)
C39 C34 C35 O5 -163.7(2)
C39 C34 C35 O6 18.6(5)
C39 C34 C36 C31 175.7(3)
C39 C34 C36 C37 -67.3(4)
C39 C34 C36 C38 58.8(4)

loop_
_cod_related_entry_id
_cod_related_entry_database
_cod_related_entry_code
1 ChemSpider 9701827
